data_2313053
loop_
_publ_author_name
'Okmanov, R. Ya'
'Olimova, M. I.'
'Yuldashova, I. E.'
'Azimova, G. Z.'
'Pulatova, F. A.'

_publ_section_title
;
 Crystal structures of
 (<i>S</i>)-3-{1-[(4-chloro-phen-yl)sulfon-yl]piperidin-2-yl}pyridine,
 (<i>S</i>)-3-[1-(4-methyl-phen-yl)piperidin-2-yl]pyridine,
 (<i>S</i>)-3-{1-[(4-meth-oxy-phen-yl)sulfon-yl]piperidin-2-yl}pyridine
 and
 (<i>S</i>)-3-{1-[(3,4-di-methyl-phen-yl)sulfon-yl]piperidin-2-yl}pyridine.
;
_journal_issue 'Pt 6'
_journal_name_full 'Acta crystallographica. Section E, Crystallographic communications'
_journal_page_first 557
_journal_page_last 561
_journal_paper_doi 10.1107/S2056989026004524
_journal_volume 82
_journal_year 2026
_chemical_absolute_configuration ad
_chemical_formula_iupac 'C17 H20 N2 O2 S'
_chemical_formula_moiety 'C17 H20 N2 O2 S'
_chemical_formula_sum 'C17 H20 N2 O2 S'
_chemical_formula_weight 316.41
_chemical_name_systematic
;
(<i>S</i>)-3-[1-(4-Methylphenyl)piperidin-2-yl]pyridine
;
_space_group_crystal_system orthorhombic
_space_group_IT_number 19
_space_group_name_Hall 'P 2ac 2ab'
_space_group_name_H-M_alt 'P 21 21 21'
_atom_sites_solution_hydrogens geom
_atom_sites_solution_primary dual
_atom_sites_solution_secondary dual
_audit_creation_method SHELXL-2019/3
_cell_angle_alpha 90
_cell_angle_beta 90
_cell_angle_gamma 90
_cell_formula_units_Z 4
_cell_length_a 7.8933(16)
_cell_length_b 11.408(2)
_cell_length_c 18.195(4)
_cell_measurement_reflns_used 7339
_cell_measurement_temperature 297(2)
_cell_measurement_theta_max 75.4950
_cell_measurement_theta_min 4.5560
_cell_volume 1638.4(6)
_computing_cell_refinement
;
CrysAlis PRO (Rigaku OD, 2021)
;
_computing_data_collection
;
CrysAlis PRO (Rigaku OD, 2021)
;
_computing_data_reduction
;
CrysAlis PRO (Rigaku OD, 2021)
;
_computing_molecular_graphics
;
XP in SHELXTL (Sheldrick, 2008) and Mercury (Macrae <i>et al.</i>,
2020)
;
_computing_publication_material
;
PLATON (Spek, 2020) and publCIF (Westrip, 2010)
;
_computing_structure_refinement
;
<i>SHELXL2019/3</i> (Sheldrick, 2015b)
;
_computing_structure_solution
;
<i>SHELXT2018/2</i> (Sheldrick, 2015a)
;
_diffrn_ambient_temperature 297(2)
_diffrn_detector 'CCD plate'
_diffrn_detector_area_resol_mean 10.25
_diffrn_measured_fraction_theta_full 1.000
_diffrn_measured_fraction_theta_max 0.991
_diffrn_measurement_device 'four-circle diffractometer'
_diffrn_measurement_device_type 'Xcalibur, Ruby'
_diffrn_measurement_method '\w scans'
_diffrn_radiation_type CuK\a
_diffrn_radiation_wavelength 1.54184
_diffrn_reflns_av_R_equivalents 0.0326
_diffrn_reflns_av_unetI/netI 0.0257
_diffrn_reflns_limit_h_max 9
_diffrn_reflns_limit_h_min -6
_diffrn_reflns_limit_k_max 14
_diffrn_reflns_limit_k_min -13
_diffrn_reflns_limit_l_max 22
_diffrn_reflns_limit_l_min -22
_diffrn_reflns_number 11987
_diffrn_reflns_theta_full 67.684
_diffrn_reflns_theta_max 76.072
_diffrn_reflns_theta_min 4.575
_diffrn_source 'Enhance (Cu) X-ray Source'
_exptl_absorpt_coefficient_mu 1.823
_exptl_absorpt_correction_T_max 1.00
_exptl_absorpt_correction_T_min 0.79
_exptl_absorpt_correction_type multi-scan
_exptl_absorpt_process_details
;
(SADABS; Krause <i>et al.</i>,  2015)
;
_exptl_crystal_colour colourless
_exptl_crystal_density_diffrn 1.283
_exptl_crystal_description prism
_exptl_crystal_F_000 672
_exptl_crystal_size_max 0.450
_exptl_crystal_size_mid 0.300
_exptl_crystal_size_min 0.250
_refine_diff_density_max 0.326
_refine_diff_density_min -0.627
_refine_ls_abs_structure_details
;
Flack <i>x</i> determined using 1275 quotients
[(<i>I</i>^+^)-(<i>I</i>^-^)]/[(<i>I</i>^+^)+(<i>I</i>^-^)]
(Parsons <i>et al.</i>,  2013)
;
_refine_ls_abs_structure_Flack 0.005(8)
_refine_ls_extinction_method none
_refine_ls_goodness_of_fit_ref 1.123
_refine_ls_hydrogen_treatment constr
_refine_ls_matrix_type full
_refine_ls_number_parameters 200
_refine_ls_number_reflns 3372
_refine_ls_number_restraints 0
_refine_ls_restrained_S_all 1.123
_refine_ls_R_factor_all 0.0527
_refine_ls_R_factor_gt 0.0506
_refine_ls_shift/su_max 0.000
_refine_ls_shift/su_mean 0.000
_refine_ls_structure_factor_coef Fsqd
_refine_ls_weighting_details 'w=1/[\s^2^(Fo^2^)+(0.0837P)^2^+0.0529P] where P=(Fo^2^+2Fc^2^)/3'
_refine_ls_weighting_scheme calc
_refine_ls_wR_factor_gt 0.1200
_refine_ls_wR_factor_ref 0.1232
_reflns_number_gt 3194
_reflns_number_total 3372
_reflns_threshold_expression 'I > 2\s(I)'
_cod_data_source_file dx2068.cif
_cod_data_source_block 2
_cod_original_cell_volume 1638.5(6)
_cod_database_code 2313053
_shelx_space_group_comment
;
The symmetry employed for this shelxl refinement is uniquely defined
by the following loop, which should always be used as a source of
symmetry information in preference to the above space-group names.
They are only intended as comments.
;
_shelx_estimated_absorpt_t_min 0.494
_shelx_estimated_absorpt_t_max 0.659

loop_
_space_group_symop_operation_xyz
'x, y, z'
'-x+1/2, -y, z+1/2'
'-x, y+1/2, -z+1/2'
'x+1/2, -y+1/2, -z'

loop_
_atom_site_type_symbol
_atom_site_label
_atom_site_fract_x
_atom_site_fract_y
_atom_site_fract_z
_atom_site_U_iso_or_equiv
_atom_site_adp_type
_atom_site_calc_flag
_atom_site_occupancy
_atom_site_disorder_assembly
_atom_site_disorder_group
S S1 0.55288(8) 0.37284(6) 0.27853(4) 0.0502(2) Uani d 1 . .
O O1 0.4044(3) 0.3086(3) 0.29892(14) 0.0721(7) Uani d 1 . .
O O2 0.5731(4) 0.4921(2) 0.30207(14) 0.0760(7) Uani d 1 . .
N N1 0.8626(7) -0.0151(4) 0.4744(2) 0.1120(15) Uani d 1 . .
N N1' 0.7130(3) 0.30057(18) 0.31083(13) 0.0457(5) Uani d 1 . .
C C2 0.8256(7) 0.0261(4) 0.4078(2) 0.0849(12) Uani d 1 . .
H H2 0.852141 -0.021362 0.367817 0.102 Uiso calc 1 . .
C C3 0.7515(3) 0.1328(3) 0.39290(15) 0.0527(6) Uani d 1 . .
C C4 0.7098(6) 0.2002(4) 0.4530(2) 0.0784(10) Uani d 1 . .
H H4 0.657245 0.272468 0.446699 0.094 Uiso calc 1 . .
C C5 0.7469(7) 0.1593(5) 0.5232(2) 0.0969(15) Uani d 1 . .
H H5 0.719813 0.203753 0.564383 0.116 Uiso calc 1 . .
C C6 0.8237(7) 0.0529(5) 0.5304(3) 0.1011(16) Uani d 1 . .
H H6 0.850092 0.026908 0.577437 0.121 Uiso calc 1 . .
C C2' 0.7089(3) 0.1711(2) 0.31480(15) 0.0453(5) Uani d 1 . .
H H2'A 0.592381 0.146268 0.304605 0.054 Uiso calc 1 . .
C C3' 0.8224(4) 0.1185(2) 0.25495(17) 0.0606(7) Uani d 1 . .
H H3'A 0.827492 0.034133 0.261322 0.073 Uiso calc 1 . .
H H3'B 0.772751 0.134164 0.207184 0.073 Uiso calc 1 . .
C C4' 1.0008(4) 0.1681(3) 0.2570(2) 0.0681(8) Uani d 1 . .
H H4'A 1.054458 0.147950 0.303297 0.082 Uiso calc 1 . .
H H4'B 1.067557 0.134495 0.217513 0.082 Uiso calc 1 . .
C C5' 0.9938(4) 0.3002(3) 0.2487(2) 0.0693(9) Uani d 1 . .
H H5'A 1.107324 0.332288 0.251852 0.083 Uiso calc 1 . .
H H5'B 0.947808 0.320006 0.200815 0.083 Uiso calc 1 . .
C C6' 0.8839(4) 0.3532(2) 0.3083(2) 0.0596(7) Uani d 1 . .
H H6'A 0.938763 0.342307 0.355476 0.072 Uiso calc 1 . .
H H6'B 0.873433 0.436851 0.299725 0.072 Uiso calc 1 . .
C C7 0.5649(3) 0.3733(2) 0.18179(14) 0.0481(5) Uani d 1 . .
C C8 0.6399(4) 0.4666(3) 0.1460(2) 0.0626(7) Uani d 1 . .
H H8 0.681949 0.529831 0.172646 0.075 Uiso calc 1 . .
C C9 0.6520(6) 0.4652(4) 0.0700(2) 0.0819(11) Uani d 1 . .
H H9 0.703039 0.527751 0.045869 0.098 Uiso calc 1 . .
C C10 0.5884(5) 0.3708(4) 0.02895(19) 0.0784(10) Uani d 1 . .
C C11 0.5151(6) 0.2779(4) 0.0668(2) 0.0793(11) Uani d 1 . .
H H11 0.473604 0.213963 0.040632 0.095 Uiso calc 1 . .
C C12 0.5027(5) 0.2787(3) 0.14224(18) 0.0625(7) Uani d 1 . .
H H12 0.452790 0.215910 0.166656 0.075 Uiso calc 1 . .
C C13 0.5936(8) 0.3691(6) -0.0544(2) 0.127(2) Uani d 1 . .
H H13A 0.667796 0.429881 -0.071637 0.190 Uiso calc 1 . .
H H13B 0.481636 0.382083 -0.073425 0.190 Uiso calc 1 . .
H H13C 0.634474 0.294420 -0.070964 0.190 Uiso calc 1 . .

loop_
_atom_site_aniso_label
_atom_site_aniso_U_11
_atom_site_aniso_U_22
_atom_site_aniso_U_33
_atom_site_aniso_U_12
_atom_site_aniso_U_13
_atom_site_aniso_U_23
S1 0.0479(3) 0.0526(3) 0.0501(3) 0.0144(3) -0.0047(2) -0.0035(3)
O1 0.0437(10) 0.1059(19) 0.0667(13) 0.0080(11) 0.0036(9) 0.0118(12)
O2 0.0981(18) 0.0566(12) 0.0733(13) 0.0353(13) -0.0174(13) -0.0188(10)
N1 0.149(4) 0.102(3) 0.085(3) 0.018(3) -0.024(3) 0.037(2)
N1' 0.0442(10) 0.0379(10) 0.0550(11) 0.0017(8) -0.0103(9) -0.0008(9)
C2 0.117(3) 0.067(2) 0.070(2) 0.016(2) -0.006(2) 0.0198(18)
C3 0.0557(14) 0.0492(14) 0.0533(13) -0.0067(11) -0.0059(11) 0.0056(12)
C4 0.099(3) 0.080(2) 0.0566(18) 0.004(2) -0.0004(18) 0.0021(17)
C5 0.120(4) 0.117(4) 0.0541(19) -0.014(3) 0.002(2) -0.003(2)
C6 0.115(4) 0.118(4) 0.070(3) -0.024(3) -0.027(2) 0.036(3)
C2' 0.0486(12) 0.0361(11) 0.0512(13) -0.0043(9) -0.0080(10) 0.0012(10)
C3' 0.0848(19) 0.0404(12) 0.0565(14) 0.0077(13) -0.0022(14) -0.0022(12)
C4' 0.0637(16) 0.0616(16) 0.079(2) 0.0210(14) 0.0109(15) 0.0129(15)
C5' 0.0460(13) 0.0626(17) 0.099(2) 0.0015(12) 0.0014(14) 0.0232(17)
C6' 0.0530(14) 0.0388(12) 0.087(2) -0.0075(11) -0.0178(14) 0.0043(12)
C7 0.0443(12) 0.0464(12) 0.0536(13) 0.0084(11) -0.0065(10) 0.0012(11)
C8 0.0639(17) 0.0525(15) 0.0714(18) -0.0007(13) -0.0036(15) 0.0082(14)
C9 0.082(2) 0.087(3) 0.077(2) 0.011(2) 0.0118(19) 0.030(2)
C10 0.087(2) 0.094(3) 0.0540(16) 0.029(2) 0.0010(15) 0.0079(18)
C11 0.101(3) 0.075(2) 0.0610(18) 0.013(2) -0.0191(18) -0.0132(17)
C12 0.0765(19) 0.0513(14) 0.0596(16) -0.0014(14) -0.0153(14) 0.0005(13)
C13 0.146(5) 0.179(6) 0.056(2) 0.054(5) 0.010(3) 0.012(3)

loop_
_atom_type_symbol
_atom_type_description
_atom_type_scat_dispersion_real
_atom_type_scat_dispersion_imag
_atom_type_scat_source
C C 0.0181 0.0091 'International Tables Vol C Tables 4.2.6.8 and 6.1.1.4'
H H 0.0000 0.0000 'International Tables Vol C Tables 4.2.6.8 and 6.1.1.4'
N N 0.0311 0.0180 'International Tables Vol C Tables 4.2.6.8 and 6.1.1.4'
O O 0.0492 0.0322 'International Tables Vol C Tables 4.2.6.8 and 6.1.1.4'
S S 0.3331 0.5567 'International Tables Vol C Tables 4.2.6.8 and 6.1.1.4'

loop_
_geom_angle_atom_site_label_1
_geom_angle_atom_site_label_2
_geom_angle_atom_site_label_3
_geom_angle_site_symmetry_1
_geom_angle_site_symmetry_3
_geom_angle
_geom_angle_publ_flag
O1 S1 O2 . . 119.94(17) ?
O1 S1 N1' . . 106.52(13) ?
O2 S1 N1' . . 106.71(13) ?
O1 S1 C7 . . 107.73(14) ?
O2 S1 C7 . . 106.80(15) ?
N1' S1 C7 . . 108.78(12) ?
C6 N1 C2 . . 116.4(4) ?
C6' N1' C2' . . 115.3(2) ?
C6' N1' S1 . . 119.61(18) ?
C2' N1' S1 . . 120.58(18) ?
N1 C2 C3 . . 125.7(4) ?
N1 C2 H2 . . 117.2 ?
C3 C2 H2 . . 117.2 ?
C4 C3 C2 . . 116.1(3) ?
C4 C3 C2' . . 121.8(3) ?
C2 C3 C2' . . 122.0(3) ?
C3 C4 C5 . . 119.5(4) ?
C3 C4 H4 . . 120.3 ?
C5 C4 H4 . . 120.3 ?
C6 C5 C4 . . 118.7(4) ?
C6 C5 H5 . . 120.6 ?
C4 C5 H5 . . 120.6 ?
N1 C6 C5 . . 123.7(4) ?
N1 C6 H6 . . 118.2 ?
C5 C6 H6 . . 118.2 ?
N1' C2' C3 . . 109.1(2) ?
N1' C2' C3' . . 110.1(2) ?
C3 C2' C3' . . 114.9(2) ?
N1' C2' H2'A . . 107.5 ?
C3 C2' H2'A . . 107.5 ?
C3' C2' H2'A . . 107.5 ?
C4' C3' C2' . . 112.2(2) ?
C4' C3' H3'A . . 109.2 ?
C2' C3' H3'A . . 109.2 ?
C4' C3' H3'B . . 109.2 ?
C2' C3' H3'B . . 109.2 ?
H3'A C3' H3'B . . 107.9 ?
C5' C4' C3' . . 109.5(2) ?
C5' C4' H4'A . . 109.8 ?
C3' C4' H4'A . . 109.8 ?
C5' C4' H4'B . . 109.8 ?
C3' C4' H4'B . . 109.8 ?
H4'A C4' H4'B . . 108.2 ?
C6' C5' C4' . . 110.3(3) ?
C6' C5' H5'A . . 109.6 ?
C4' C5' H5'A . . 109.6 ?
C6' C5' H5'B . . 109.6 ?
C4' C5' H5'B . . 109.6 ?
H5'A C5' H5'B . . 108.1 ?
N1' C6' C5' . . 112.5(2) ?
N1' C6' H6'A . . 109.1 ?
C5' C6' H6'A . . 109.1 ?
N1' C6' H6'B . . 109.1 ?
C5' C6' H6'B . . 109.1 ?
H6'A C6' H6'B . . 107.8 ?
C8 C7 C12 . . 120.5(3) ?
C8 C7 S1 . . 119.7(2) ?
C12 C7 S1 . . 119.8(2) ?
C7 C8 C9 . . 119.4(3) ?
C7 C8 H8 . . 120.3 ?
C9 C8 H8 . . 120.3 ?
C8 C9 C10 . . 121.0(4) ?
C8 C9 H9 . . 119.5 ?
C10 C9 H9 . . 119.5 ?
C11 C10 C9 . . 118.1(3) ?
C11 C10 C13 . . 119.8(4) ?
C9 C10 C13 . . 122.2(4) ?
C12 C11 C10 . . 121.2(4) ?
C12 C11 H11 . . 119.4 ?
C10 C11 H11 . . 119.4 ?
C11 C12 C7 . . 119.8(3) ?
C11 C12 H12 . . 120.1 ?
C7 C12 H12 . . 120.1 ?
C10 C13 H13A . . 109.5 ?
C10 C13 H13B . . 109.5 ?
H13A C13 H13B . . 109.5 ?
C10 C13 H13C . . 109.5 ?
H13A C13 H13C . . 109.5 ?
H13B C13 H13C . . 109.5 ?

loop_
_geom_bond_atom_site_label_1
_geom_bond_atom_site_label_2
_geom_bond_site_symmetry_2
_geom_bond_distance
_geom_bond_publ_flag
S1 O1 . 1.431(2) ?
S1 O2 . 1.436(2) ?
S1 N1' . 1.620(2) ?
S1 C7 . 1.763(3) ?
N1 C6 . 1.316(7) ?
N1 C2 . 1.333(5) ?
N1' C6' . 1.477(3) ?
N1' C2' . 1.479(3) ?
C2 C3 . 1.378(5) ?
C2 H2 . 0.9300 ?
C3 C4 . 1.376(5) ?
C3 C2' . 1.524(4) ?
C4 C5 . 1.390(6) ?
C4 H4 . 0.9300 ?
C5 C6 . 1.364(8) ?
C5 H5 . 0.9300 ?
C6 H6 . 0.9300 ?
C2' C3' . 1.533(4) ?
C2' H2'A . 0.9800 ?
C3' C4' . 1.518(5) ?
C3' H3'A . 0.9700 ?
C3' H3'B . 0.9700 ?
C4' C5' . 1.516(4) ?
C4' H4'A . 0.9700 ?
C4' H4'B . 0.9700 ?
C5' C6' . 1.515(5) ?
C5' H5'A . 0.9700 ?
C5' H5'B . 0.9700 ?
C6' H6'A . 0.9700 ?
C6' H6'B . 0.9700 ?
C7 C8 . 1.381(4) ?
C7 C12 . 1.387(4) ?
C8 C9 . 1.386(6) ?
C8 H8 . 0.9300 ?
C9 C10 . 1.404(6) ?
C9 H9 . 0.9300 ?
C10 C11 . 1.391(6) ?
C10 C13 . 1.518(5) ?
C11 C12 . 1.376(5) ?
C11 H11 . 0.9300 ?
C12 H12 . 0.9300 ?
C13 H13A . 0.9600 ?
C13 H13B . 0.9600 ?
C13 H13C . 0.9600 ?

loop_
_geom_hbond_atom_site_label_D
_geom_hbond_atom_site_label_H
_geom_hbond_atom_site_label_A
_geom_hbond_site_symmetry_A
_geom_hbond_distance_DH
_geom_hbond_distance_HA
_geom_hbond_distance_DA
_geom_hbond_angle_DHA
_geom_hbond_publ_flag
C12 H12 O2 3_645 0.93 2.62 3.474(4) 152 y
C5' H5'A O1 1_655 0.97 2.51 3.369(4) 147 y
C2' H2'A O1 1_555 0.98 2.37 2.884(4) 112 y

loop_
_geom_torsion_atom_site_label_1
_geom_torsion_atom_site_label_2
_geom_torsion_atom_site_label_3
_geom_torsion_atom_site_label_4
_geom_torsion_site_symmetry_1
_geom_torsion_site_symmetry_2
_geom_torsion_site_symmetry_3
_geom_torsion_site_symmetry_4
_geom_torsion
_geom_torsion_publ_flag
O1 S1 N1' C6' . . . . -171.2(2) ?
O2 S1 N1' C6' . . . . -41.9(3) ?
C7 S1 N1' C6' . . . . 73.0(2) ?
O1 S1 N1' C2' . . . . 33.7(2) ?
O2 S1 N1' C2' . . . . 162.9(2) ?
C7 S1 N1' C2' . . . . -82.2(2) ?
C6 N1 C2 C3 . . . . 0.2(9) ?
N1 C2 C3 C4 . . . . -1.5(7) ?
N1 C2 C3 C2' . . . . -178.1(4) ?
C2 C3 C4 C5 . . . . 1.3(6) ?
C2' C3 C4 C5 . . . . 178.0(4) ?
C3 C4 C5 C6 . . . . -0.1(7) ?
C2 N1 C6 C5 . . . . 1.2(9) ?
C4 C5 C6 N1 . . . . -1.2(9) ?
C6' N1' C2' C3 . . . . 76.8(3) ?
S1 N1' C2' C3 . . . . -127.1(2) ?
C6' N1' C2' C3' . . . . -50.2(3) ?
S1 N1' C2' C3' . . . . 106.0(2) ?
C4 C3 C2' N1' . . . . 31.3(4) ?
C2 C3 C2' N1' . . . . -152.3(3) ?
C4 C3 C2' C3' . . . . 155.4(3) ?
C2 C3 C2' C3' . . . . -28.1(4) ?
N1' C2' C3' C4' . . . . 53.1(3) ?
C3 C2' C3' C4' . . . . -70.5(3) ?
C2' C3' C4' C5' . . . . -57.7(4) ?
C3' C4' C5' C6' . . . . 57.1(4) ?
C2' N1' C6' C5' . . . . 51.9(3) ?
S1 N1' C6' C5' . . . . -104.5(3) ?
C4' C5' C6' N1' . . . . -54.2(4) ?
O1 S1 C7 C8 . . . . 150.1(2) ?
O2 S1 C7 C8 . . . . 20.0(3) ?
N1' S1 C7 C8 . . . . -94.8(2) ?
O1 S1 C7 C12 . . . . -31.5(3) ?
O2 S1 C7 C12 . . . . -161.6(2) ?
N1' S1 C7 C12 . . . . 83.6(2) ?
C12 C7 C8 C9 . . . . 0.3(5) ?
S1 C7 C8 C9 . . . . 178.7(3) ?
C7 C8 C9 C10 . . . . 0.4(6) ?
C8 C9 C10 C11 . . . . -0.9(6) ?
C8 C9 C10 C13 . . . . 177.5(4) ?
C9 C10 C11 C12 . . . . 0.9(6) ?
C13 C10 C11 C12 . . . . -177.6(4) ?
C10 C11 C12 C7 . . . . -0.3(6) ?
C8 C7 C12 C11 . . . . -0.3(5) ?
S1 C7 C12 C11 . . . . -178.7(3) ?
